data_4071969
loop_
_publ_author_name
'de Quadras, Laura'
'Shelton, Abigail H.'
'Kuhn, Helene'
'Hampel, Frank'
'Schanze, Kirk S.'
'Gladysz, John A.'

_publ_section_title
;
 Syntheses, Structures, and Electronic and Photophysical Properties of
 Unsymmetrically Substituted Butadiynediyl and Hexatriynediyl Complexes
 Derived from (C6F5)(R3P)2Pt, (p-tol)(R3P)2Pt, and (Ph3P)Au End-Groups
;
_journal_issue 19
_journal_name_full Organometallics
_journal_page_first 4979
_journal_paper_doi 10.1021/om800493x
_journal_volume 27
_journal_year 2008
_chemical_formula_sum 'C72 H81 Cl2 F5 P4 Pt2'
_chemical_formula_weight 1626.33
_chemical_name_systematic
; 
 ? 
;
_space_group_IT_number 2
_symmetry_cell_setting triclinic
_symmetry_space_group_name_Hall '-P 1'
_symmetry_space_group_name_H-M 'P -1'
_atom_sites_solution_hydrogens geom
_atom_sites_solution_primary direct
_atom_sites_solution_secondary difmap
_audit_creation_method SHELXL-97
_cell_angle_alpha 78.3350(10)
_cell_angle_beta 88.1700(10)
_cell_angle_gamma 72.1490(10)
_cell_formula_units_Z 2
_cell_length_a 11.97090(10)
_cell_length_b 17.1039(2)
_cell_length_c 18.2489(2)
_cell_measurement_reflns_used 15561
_cell_measurement_temperature 173(2)
_cell_volume 3481.30(7)
_computing_cell_refinement DENZO-SMN
_computing_data_collection 'Nonius Collect'
_computing_data_reduction DENZO-SMN
_computing_molecular_graphics 'SHELXTL NT'
_computing_publication_material 'SHELXTL NT'
_computing_structure_refinement 'SHELXL-97 (Sheldrick, 1997)'
_computing_structure_solution 'SHELXS-97 (Sheldrick, 1990)'
_diffrn_ambient_temperature 173(2)
_diffrn_detector_area_resol_mean 9
_diffrn_measured_fraction_theta_full 0.998
_diffrn_measured_fraction_theta_max 0.998
_diffrn_measurement_device_type 'Nonius KappaCCD'
_diffrn_radiation_monochromator graphite
_diffrn_radiation_source 'fine-focus rotating anode'
_diffrn_radiation_type MoK\a
_diffrn_radiation_wavelength 0.71073
_diffrn_reflns_av_R_equivalents 0.0219
_diffrn_reflns_av_sigmaI/netI 0.0339
_diffrn_reflns_limit_h_max 15
_diffrn_reflns_limit_h_min -15
_diffrn_reflns_limit_k_max 22
_diffrn_reflns_limit_k_min -21
_diffrn_reflns_limit_l_max 23
_diffrn_reflns_limit_l_min -23
_diffrn_reflns_number 30543
_diffrn_reflns_theta_full 27.48
_diffrn_reflns_theta_max 27.48
_diffrn_reflns_theta_min 1.53
_exptl_absorpt_coefficient_mu 4.236
_exptl_absorpt_correction_T_max 0.5691
_exptl_absorpt_correction_T_min 0.4173
_exptl_absorpt_correction_type empirical
_exptl_absorpt_process_details Scalepack
_exptl_crystal_colour colorless
_exptl_crystal_density_diffrn 1.551
_exptl_crystal_density_method 'not measured'
_exptl_crystal_description column
_exptl_crystal_F_000 1616
_exptl_crystal_size_max 0.25
_exptl_crystal_size_mid 0.20
_exptl_crystal_size_min 0.15
_refine_diff_density_max 1.401
_refine_diff_density_min -1.280
_refine_diff_density_rms 0.119
_refine_ls_extinction_method none
_refine_ls_goodness_of_fit_ref 1.040
_refine_ls_hydrogen_treatment 'riding model'
_refine_ls_matrix_type full
_refine_ls_number_parameters 777
_refine_ls_number_reflns 15929
_refine_ls_number_restraints 25
_refine_ls_restrained_S_all 1.070
_refine_ls_R_factor_all 0.0390
_refine_ls_R_factor_gt 0.0275
_refine_ls_shift/su_max 0.128
_refine_ls_shift/su_mean 0.004
_refine_ls_structure_factor_coef Fsqd
_refine_ls_weighting_details 'calc w=1/[\s^2^(Fo^2^)+(0.0466P)^2^+0.2876P] where P=(Fo^2^+2Fc^2^)/3'
_refine_ls_weighting_scheme calc
_refine_ls_wR_factor_gt 0.0696
_refine_ls_wR_factor_ref 0.0776
_reflns_number_gt 13090
_reflns_number_total 15929
_reflns_threshold_expression >2sigma(I)
_cod_data_source_file om800493x_si_001.cif
_cod_data_source_block ldq05
_cod_depositor_comments
;
The following automatic conversions were performed:

'_symmetry_cell_setting' value 'Triclinic' changed to 'triclinic'
according to /home/saulius/struct/CIF-dictionaries/cif_core.dic
dictionary named 'cif_core.dic' version 2.4.1 from 2010-06-29.

Automatic conversion script
Id: cif_fix_values 1715 2011-07-08 13:25:40Z adriana 
;
_cod_original_cell_volume 3481.30(6)
_cod_original_sg_symbol_H-M P-1
_cod_database_code 4071969

loop_
_symmetry_equiv_pos_as_xyz
'x, y, z'
'-x, -y, -z'

loop_
_atom_site_label
_atom_site_type_symbol
_atom_site_fract_x
_atom_site_fract_y
_atom_site_fract_z
_atom_site_U_iso_or_equiv
_atom_site_adp_type
_atom_site_occupancy
_atom_site_symmetry_multiplicity
_atom_site_calc_flag
_atom_site_refinement_flags
Pt1 Pt -0.066312(10) 0.151691(7) 0.142718(6) 0.02369(4) Uani 1 1 d .
Pt2 Pt 0.280247(11) 0.341331(8) 0.372633(7) 0.02804(4) Uani 1 1 d .
P1 P -0.15632(7) 0.27164(5) 0.05817(5) 0.02544(17) Uani 1 1 d .
C1 C 0.0266(3) 0.2150(2) 0.18395(18) 0.0285(7) Uani 1 1 d .
P2 P 0.00968(7) 0.04482(5) 0.24359(5) 0.02740(18) Uani 1 1 d .
C2 C 0.0771(3) 0.2492(2) 0.21820(19) 0.0282(7) Uani 1 1 d .
P3 P 0.40512(8) 0.20721(5) 0.38226(5) 0.03159(19) Uani 1 1 d .
C3 C 0.1351(3) 0.2832(2) 0.26068(19) 0.0312(7) Uani 1 1 d .
P4 P 0.14715(9) 0.47295(6) 0.35036(6) 0.0432(2) Uani 1 1 d D
C4 C 0.1894(3) 0.3102(2) 0.3000(2) 0.0321(7) Uani 1 1 d .
C11 C -0.1608(3) 0.0865(2) 0.10186(19) 0.0278(7) Uani 1 1 d .
C12 C -0.1308(3) 0.0598(2) 0.0337(2) 0.0352(8) Uani 1 1 d .
H12A H -0.0688 0.0744 0.0063 0.042 Uiso 1 1 calc R
C13 C -0.1884(3) 0.0133(2) 0.0052(2) 0.0435(9) Uani 1 1 d .
H13A H -0.1639 -0.0042 -0.0405 0.052 Uiso 1 1 calc R
C14 C -0.2813(4) -0.0088(2) 0.0419(3) 0.0476(10) Uani 1 1 d .
C14A C -0.3421(4) -0.0605(3) 0.0097(4) 0.0736(16) Uani 1 1 d .
H14A H -0.4051 -0.0700 0.0425 0.110 Uiso 1 1 calc R
H14B H -0.2851 -0.1145 0.0060 0.110 Uiso 1 1 calc R
H14C H -0.3753 -0.0304 -0.0402 0.110 Uiso 1 1 calc R
C15 C -0.3132(3) 0.0179(2) 0.1083(3) 0.0458(10) Uani 1 1 d .
H15A H -0.3766 0.0042 0.1347 0.055 Uiso 1 1 calc R
C16 C -0.2550(3) 0.0642(2) 0.1377(2) 0.0355(8) Uani 1 1 d .
H16A H -0.2800 0.0813 0.1835 0.043 Uiso 1 1 calc R
C21 C -0.0523(3) 0.3179(2) 0.00554(19) 0.0297(7) Uani 1 1 d .
C22 C -0.0757(4) 0.4035(2) -0.0200(2) 0.0415(9) Uani 1 1 d .
H22A H -0.1464 0.4413 -0.0072 0.050 Uiso 1 1 calc R
C23 C 0.0043(5) 0.4339(3) -0.0644(2) 0.0534(11) Uani 1 1 d .
H23A H -0.0127 0.4928 -0.0809 0.064 Uiso 1 1 calc R
C23A C 0.1924(5) 0.4163(4) -0.1346(3) 0.0686(15) Uani 1 1 d .
H23B H 0.1612 0.4776 -0.1480 0.103 Uiso 1 1 calc R
H23C H 0.2034 0.3933 -0.1803 0.103 Uiso 1 1 calc R
H23D H 0.2680 0.4002 -0.1075 0.103 Uiso 1 1 calc R
C24 C 0.1070(4) 0.3822(3) -0.0854(2) 0.0468(10) Uani 1 1 d .
C25 C 0.1303(4) 0.2976(3) -0.0591(2) 0.0478(10) Uani 1 1 d .
H25A H 0.2014 0.2603 -0.0720 0.057 Uiso 1 1 calc R
C26 C 0.0524(3) 0.2647(2) -0.0138(2) 0.0395(9) Uani 1 1 d .
H26A H 0.0712 0.2058 0.0037 0.047 Uiso 1 1 calc R
C31 C -0.2520(3) 0.3516(2) 0.10386(19) 0.0279(7) Uani 1 1 d .
C32 C -0.2345(3) 0.3510(2) 0.17907(19) 0.0316(7) Uani 1 1 d .
H32A H -0.1719 0.3078 0.2072 0.038 Uiso 1 1 calc R
C33 C -0.3065(3) 0.4121(2) 0.2134(2) 0.0356(8) Uani 1 1 d .
H33A H -0.2931 0.4098 0.2650 0.043 Uiso 1 1 calc R
C34 C -0.3980(3) 0.4767(2) 0.1741(2) 0.0356(8) Uani 1 1 d .
C34A C -0.4728(4) 0.5448(3) 0.2120(3) 0.0520(11) Uani 1 1 d .
H34A H -0.5322 0.5854 0.1761 0.078 Uiso 1 1 calc R
H34B H -0.4230 0.5734 0.2301 0.078 Uiso 1 1 calc R
H34C H -0.5116 0.5199 0.2543 0.078 Uiso 1 1 calc R
C35 C -0.4162(3) 0.4780(2) 0.0994(2) 0.0434(9) Uani 1 1 d .
H35A H -0.4788 0.5214 0.0716 0.052 Uiso 1 1 calc R
C36 C -0.3442(3) 0.4169(2) 0.0647(2) 0.0404(9) Uani 1 1 d .
H36A H -0.3579 0.4194 0.0131 0.048 Uiso 1 1 calc R
C41 C -0.2508(3) 0.26305(19) -0.01464(18) 0.0277(7) Uani 1 1 d .
C42 C -0.2154(3) 0.2633(2) -0.08771(19) 0.0340(8) Uani 1 1 d .
H42A H -0.1442 0.2745 -0.1027 0.041 Uiso 1 1 calc R
C43 C -0.2845(3) 0.2470(2) -0.1391(2) 0.0380(8) Uani 1 1 d .
H43A H -0.2593 0.2467 -0.1890 0.046 Uiso 1 1 calc R
C44 C -0.3896(3) 0.2313(2) -0.1187(2) 0.0395(9) Uani 1 1 d .
C44A C -0.4641(4) 0.2131(3) -0.1750(3) 0.0592(12) Uani 1 1 d .
H44A H -0.5346 0.2039 -0.1510 0.089 Uiso 1 1 calc R
H44B H -0.4187 0.1629 -0.1931 0.089 Uiso 1 1 calc R
H44C H -0.4871 0.2610 -0.2173 0.089 Uiso 1 1 calc R
C45 C -0.4247(3) 0.2330(2) -0.0467(2) 0.0381(8) Uani 1 1 d .
H45A H -0.4972 0.2236 -0.0322 0.046 Uiso 1 1 calc R
C46 C -0.3564(3) 0.2480(2) 0.0052(2) 0.0348(8) Uani 1 1 d .
H46A H -0.3820 0.2481 0.0550 0.042 Uiso 1 1 calc R
C51 C -0.0385(3) -0.0480(2) 0.25411(19) 0.0297(7) Uani 1 1 d .
C52 C -0.0127(3) -0.0944(2) 0.1975(2) 0.0351(8) Uani 1 1 d .
H52A H 0.0346 -0.0800 0.1574 0.042 Uiso 1 1 calc R
C53 C -0.0557(3) -0.1612(2) 0.1995(2) 0.0376(8) Uani 1 1 d .
H53A H -0.0385 -0.1917 0.1603 0.045 Uiso 1 1 calc R
C54 C -0.1240(3) -0.1846(2) 0.2581(2) 0.0351(8) Uani 1 1 d .
C54A C -0.1738(4) -0.2554(2) 0.2578(3) 0.0472(10) Uani 1 1 d .
H54A H -0.2190 -0.2634 0.3029 0.071 Uiso 1 1 calc R
H54B H -0.1096 -0.3071 0.2570 0.071 Uiso 1 1 calc R
H54C H -0.2253 -0.2419 0.2133 0.071 Uiso 1 1 calc R
C55 C -0.1456(3) -0.1408(2) 0.3153(2) 0.0357(8) Uani 1 1 d .
H55A H -0.1891 -0.1576 0.3567 0.043 Uiso 1 1 calc R
C56 C -0.1050(3) -0.0722(2) 0.31377(19) 0.0315(7) Uani 1 1 d .
H56A H -0.1224 -0.0421 0.3532 0.038 Uiso 1 1 calc R
C61 C -0.0384(3) 0.0880(2) 0.32712(19) 0.0300(7) Uani 1 1 d .
C62 C -0.1424(3) 0.1543(2) 0.3215(2) 0.0390(9) Uani 1 1 d .
H62A H -0.1886 0.1722 0.2763 0.047 Uiso 1 1 calc R
C63 C -0.1797(4) 0.1946(3) 0.3807(2) 0.0432(9) Uani 1 1 d .
H63A H -0.2506 0.2399 0.3751 0.052 Uiso 1 1 calc R
C64 C -0.1157(4) 0.1702(2) 0.4474(2) 0.0399(9) Uani 1 1 d .
C64A C -0.1554(5) 0.2149(3) 0.5114(3) 0.0575(12) Uani 1 1 d .
H64A H -0.2301 0.2592 0.4973 0.086 Uiso 1 1 calc R
H64B H -0.0961 0.2397 0.5229 0.086 Uiso 1 1 calc R
H64C H -0.1659 0.1747 0.5556 0.086 Uiso 1 1 calc R
C65 C -0.0130(4) 0.1042(3) 0.4530(2) 0.0490(10) Uani 1 1 d .
H65A H 0.0319 0.0857 0.4987 0.059 Uiso 1 1 calc R
C66 C 0.0265(4) 0.0642(3) 0.3940(2) 0.0452(10) Uani 1 1 d .
H66A H 0.0987 0.0200 0.3994 0.054 Uiso 1 1 calc R
C71 C 0.1692(3) -0.0003(2) 0.25721(19) 0.0314(7) Uani 1 1 d .
C72 C 0.2167(3) -0.0754(2) 0.3081(2) 0.0406(9) Uani 1 1 d .
H72A H 0.1669 -0.1064 0.3313 0.049 Uiso 1 1 calc R
C73 C 0.3373(3) -0.1054(3) 0.3251(2) 0.0436(9) Uani 1 1 d .
H73A H 0.3686 -0.1563 0.3604 0.052 Uiso 1 1 calc R
C74 C 0.4113(3) -0.0619(2) 0.2910(2) 0.0379(8) Uani 1 1 d .
C74A C 0.5419(3) -0.0951(3) 0.3103(3) 0.0536(11) Uani 1 1 d .
H74A H 0.5811 -0.0568 0.2815 0.080 Uiso 1 1 calc R
H74B H 0.5743 -0.1507 0.2981 0.080 Uiso 1 1 calc R
H74C H 0.5546 -0.0991 0.3639 0.080 Uiso 1 1 calc R
C75 C 0.3639(3) 0.0110(2) 0.2383(2) 0.0389(8) Uani 1 1 d .
H75A H 0.4143 0.0404 0.2131 0.047 Uiso 1 1 calc R
C76 C 0.2441(3) 0.0419(2) 0.2216(2) 0.0343(8) Uani 1 1 d .
H76A H 0.2134 0.0922 0.1855 0.041 Uiso 1 1 calc R
C81 C 0.3754(3) 0.3660(2) 0.4537(2) 0.0334(8) Uani 1 1 d .
F82 F 0.2449(3) 0.33745(19) 0.54873(14) 0.0662(8) Uani 1 1 d .
C82 C 0.3453(4) 0.3572(2) 0.5276(2) 0.0427(9) Uani 1 1 d .
F83 F 0.3767(4) 0.3546(2) 0.65585(15) 0.0948(12) Uani 1 1 d .
C83 C 0.4105(5) 0.3657(3) 0.5847(2) 0.0555(12) Uani 1 1 d .
F84 F 0.5798(3) 0.3929(2) 0.62231(18) 0.0828(10) Uani 1 1 d .
C84 C 0.5133(4) 0.3840(3) 0.5685(3) 0.0544(12) Uani 1 1 d .
F85 F 0.6468(2) 0.41542(17) 0.47809(18) 0.0660(8) Uani 1 1 d .
C85 C 0.5466(3) 0.3962(2) 0.4954(3) 0.0451(10) Uani 1 1 d .
F86 F 0.5186(2) 0.39596(17) 0.36961(14) 0.0553(6) Uani 1 1 d .
C86 C 0.4775(3) 0.3863(2) 0.4406(2) 0.0371(8) Uani 1 1 d .
C91 C 0.4678(4) 0.1862(2) 0.2929(2) 0.0411(9) Uani 1 1 d .
H91A H 0.5266 0.1298 0.3016 0.049 Uiso 1 1 calc R
H91B H 0.4047 0.1858 0.2593 0.049 Uiso 1 1 calc R
C92 C 0.5261(4) 0.2505(3) 0.2543(2) 0.0481(10) Uani 1 1 d .
H92A H 0.5574 0.2365 0.2067 0.072 Uiso 1 1 calc R
H92B H 0.5902 0.2500 0.2866 0.072 Uiso 1 1 calc R
H92C H 0.4681 0.3064 0.2448 0.072 Uiso 1 1 calc R
C93 C 0.3295(4) 0.1289(2) 0.4114(2) 0.0401(9) Uani 1 1 d .
H93A H 0.2686 0.1362 0.3730 0.048 Uiso 1 1 calc R
H93B H 0.3865 0.0722 0.4152 0.048 Uiso 1 1 calc R
C94 C 0.2720(4) 0.1356(3) 0.4868(3) 0.0536(11) Uani 1 1 d .
H94A H 0.2323 0.0926 0.5004 0.080 Uiso 1 1 calc R
H94B H 0.2144 0.1912 0.4830 0.080 Uiso 1 1 calc R
H94C H 0.3322 0.1272 0.5252 0.080 Uiso 1 1 calc R
C95 C 0.5294(3) 0.1769(2) 0.4488(2) 0.0415(9) Uani 1 1 d .
H95A H 0.5767 0.2155 0.4332 0.050 Uiso 1 1 calc R
H95B H 0.4982 0.1853 0.4985 0.050 Uiso 1 1 calc R
C96 C 0.6116(4) 0.0865(2) 0.4577(3) 0.0558(12) Uani 1 1 d .
H96A H 0.6746 0.0772 0.4945 0.084 Uiso 1 1 calc R
H96B H 0.6457 0.0775 0.4094 0.084 Uiso 1 1 calc R
H96C H 0.5670 0.0472 0.4749 0.084 Uiso 1 1 calc R
C101 C 0.1180(6) 0.5152(4) 0.2525(4) 0.0562(19) Uani 0.614(9) 1 d PD
H10C H 0.0658 0.5715 0.2459 0.067 Uiso 0.614(9) 1 d PR
H10D H 0.0793 0.4826 0.2319 0.067 Uiso 0.614(9) 1 d PR
C111 C 0.2038(11) 0.5459(6) 0.2771(6) 0.0562(19) Uani 0.39 1 d PD
H11A H 0.2726 0.5520 0.2978 0.067 Uiso 0.386(9) 1 d PR
H11B H 0.1455 0.6001 0.2671 0.067 Uiso 0.386(9) 1 d PR
C102 C 0.2308(6) 0.5179(4) 0.2089(4) 0.098(2) Uani 1 1 d D
H10E H 0.2110 0.5411 0.1568 0.148 Uiso 1 1 d R
H10F H 0.2690 0.5513 0.2287 0.148 Uiso 1 1 d R
H10G H 0.2827 0.4615 0.2145 0.148 Uiso 1 1 d R
C103 C 0.1645(7) 0.5425(3) 0.4048(5) 0.167(5) Uani 1 1 d D
H10H H 0.2462 0.5306 0.4168 0.200 Uiso 1 1 d R
H10I H 0.1248 0.5336 0.4508 0.200 Uiso 1 1 d R
C104 C 0.1162(12) 0.6397(6) 0.3609(8) 0.073(3) Uani 0.438(13) 1 d PD
H10J H 0.1264 0.6756 0.3927 0.109 Uiso 0.438(13) 1 d PR
H10K H 0.1567 0.6491 0.3153 0.109 Uiso 0.438(13) 1 d PR
H10L H 0.0341 0.6521 0.3496 0.109 Uiso 0.438(13) 1 d PR
C114 C 0.0533(9) 0.6242(6) 0.4070(7) 0.073(3) Uani 0.56 1 d PD
H11E H 0.0720 0.6571 0.4389 0.109 Uiso 0.562(13) 1 d PR
H11F H 0.0334 0.6575 0.3575 0.109 Uiso 0.562(13) 1 d PR
H11G H -0.0122 0.6062 0.4265 0.109 Uiso 0.562(13) 1 d PR
C105 C 0.0042(7) 0.4793(6) 0.3927(6) 0.083(3) Uani 0.614(9) 1 d PD
H10M H -0.0427 0.5372 0.3841 0.099 Uiso 0.614(9) 1 d PR
H10N H 0.0183 0.4602 0.4458 0.099 Uiso 0.614(9) 1 d PR
C115 C 0.0042(10) 0.4853(9) 0.3185(9) 0.083(3) Uani 0.39 1 d PD
H11C H 0.0085 0.4725 0.2695 0.099 Uiso 0.386(9) 1 d PR
H11D H -0.0411 0.5431 0.3143 0.099 Uiso 0.386(9) 1 d PR
C106 C -0.0587(6) 0.4318(6) 0.3715(5) 0.126(3) Uani 1 1 d D
H10O H -0.1310 0.4388 0.3974 0.189 Uiso 1 1 d R
H10P H -0.0753 0.4514 0.3187 0.189 Uiso 1 1 d R
H10Q H -0.0136 0.3735 0.3811 0.189 Uiso 1 1 d R
Cl12 Cl -0.33530(13) 0.61230(8) -0.05435(9) 0.0771(4) Uani 1 1 d .
Cl11 Cl -0.35761(12) 0.78835(7) -0.09980(6) 0.0575(3) Uani 1 1 d .
C100 C -0.2727(4) 0.6857(3) -0.1042(2) 0.0504(10) Uani 1 1 d .
H10A H -0.2663 0.6796 -0.1560 0.061 Uiso 1 1 d R
H10B H -0.1942 0.6748 -0.0841 0.061 Uiso 1 1 d R

loop_
_atom_site_aniso_label
_atom_site_aniso_U_11
_atom_site_aniso_U_22
_atom_site_aniso_U_33
_atom_site_aniso_U_23
_atom_site_aniso_U_13
_atom_site_aniso_U_12
Pt1 0.02337(7) 0.02592(7) 0.02309(7) -0.00456(5) -0.00220(5) -0.00940(5)
Pt2 0.03135(8) 0.03030(7) 0.02493(7) -0.00731(5) -0.00495(5) -0.01131(5)
P1 0.0255(4) 0.0286(4) 0.0229(4) -0.0039(3) -0.0021(3) -0.0097(3)
C1 0.0264(16) 0.0321(17) 0.0255(17) -0.0032(13) -0.0036(13) -0.0080(14)
P2 0.0250(4) 0.0294(4) 0.0268(4) -0.0030(3) -0.0015(3) -0.0083(3)
C2 0.0259(16) 0.0303(16) 0.0283(17) -0.0036(13) -0.0019(13) -0.0097(13)
P3 0.0378(5) 0.0294(4) 0.0282(4) -0.0045(3) -0.0045(4) -0.0116(4)
C3 0.0336(18) 0.0326(18) 0.0280(17) -0.0070(14) -0.0034(14) -0.0101(14)
P4 0.0421(6) 0.0399(5) 0.0443(6) -0.0163(4) -0.0137(5) -0.0013(4)
C4 0.0356(19) 0.0303(17) 0.0304(18) -0.0048(14) -0.0022(15) -0.0105(14)
C11 0.0257(16) 0.0281(16) 0.0301(17) -0.0052(13) -0.0058(13) -0.0086(13)
C12 0.0344(19) 0.0331(18) 0.039(2) -0.0118(15) -0.0027(15) -0.0080(15)
C13 0.041(2) 0.040(2) 0.052(2) -0.0214(18) -0.0094(18) -0.0076(17)
C14 0.037(2) 0.034(2) 0.075(3) -0.015(2) -0.011(2) -0.0116(16)
C14A 0.051(3) 0.062(3) 0.120(5) -0.046(3) -0.019(3) -0.015(2)
C15 0.0285(19) 0.042(2) 0.068(3) -0.002(2) -0.0050(18) -0.0178(16)
C16 0.0320(18) 0.0327(18) 0.042(2) -0.0062(15) 0.0004(15) -0.0106(15)
C21 0.0328(18) 0.0349(18) 0.0247(17) -0.0046(13) -0.0025(14) -0.0157(14)
C22 0.052(2) 0.038(2) 0.038(2) -0.0067(16) 0.0049(18) -0.0206(18)
C23 0.082(3) 0.048(2) 0.044(2) -0.0042(19) 0.002(2) -0.043(2)
C23A 0.080(4) 0.099(4) 0.052(3) -0.006(3) 0.008(3) -0.068(3)
C24 0.055(2) 0.069(3) 0.031(2) -0.0064(19) 0.0036(18) -0.042(2)
C25 0.0318(19) 0.070(3) 0.042(2) -0.002(2) 0.0037(17) -0.0222(19)
C26 0.0340(19) 0.044(2) 0.035(2) 0.0031(16) -0.0007(16) -0.0119(16)
C31 0.0274(16) 0.0270(16) 0.0290(17) -0.0039(13) -0.0008(13) -0.0091(13)
C32 0.0318(18) 0.0291(17) 0.0310(18) -0.0053(14) -0.0029(14) -0.0052(14)
C33 0.041(2) 0.0386(19) 0.0286(18) -0.0079(15) 0.0021(15) -0.0133(16)
C34 0.0306(18) 0.0301(17) 0.047(2) -0.0090(16) 0.0062(16) -0.0102(14)
C34A 0.049(2) 0.045(2) 0.057(3) -0.016(2) 0.014(2) -0.0041(19)
C35 0.034(2) 0.039(2) 0.050(2) -0.0079(17) -0.0136(17) 0.0001(16)
C36 0.040(2) 0.043(2) 0.035(2) -0.0100(16) -0.0079(16) -0.0056(17)
C41 0.0284(16) 0.0261(16) 0.0276(17) -0.0037(13) -0.0049(13) -0.0076(13)
C42 0.0338(18) 0.0376(19) 0.0289(18) -0.0078(15) -0.0022(15) -0.0073(15)
C43 0.042(2) 0.043(2) 0.0293(18) -0.0126(15) -0.0050(15) -0.0092(16)
C44 0.042(2) 0.0376(19) 0.040(2) -0.0137(16) -0.0107(17) -0.0090(16)
C44A 0.060(3) 0.073(3) 0.053(3) -0.027(2) -0.014(2) -0.022(2)
C45 0.0326(19) 0.044(2) 0.042(2) -0.0120(17) -0.0025(16) -0.0150(16)
C46 0.0340(18) 0.044(2) 0.0292(18) -0.0099(15) -0.0017(14) -0.0139(16)
C51 0.0277(17) 0.0276(16) 0.0312(18) -0.0012(13) -0.0013(14) -0.0078(13)
C52 0.0354(19) 0.0323(18) 0.037(2) -0.0062(15) 0.0093(15) -0.0113(15)
C53 0.0358(19) 0.0343(19) 0.043(2) -0.0129(16) 0.0035(16) -0.0085(15)
C54 0.0287(17) 0.0300(17) 0.045(2) -0.0029(15) -0.0038(15) -0.0097(14)
C54A 0.046(2) 0.043(2) 0.058(3) -0.0111(19) 0.004(2) -0.0218(18)
C55 0.0314(18) 0.043(2) 0.0319(19) -0.0003(15) 0.0027(15) -0.0151(15)
C56 0.0283(17) 0.0402(19) 0.0271(17) -0.0046(14) -0.0003(14) -0.0137(14)
C61 0.0325(17) 0.0319(17) 0.0274(17) -0.0034(13) -0.0006(14) -0.0140(14)
C62 0.0323(19) 0.051(2) 0.0291(18) -0.0036(16) -0.0011(15) -0.0085(16)
C63 0.041(2) 0.048(2) 0.035(2) -0.0050(17) 0.0069(17) -0.0074(17)
C64 0.049(2) 0.042(2) 0.033(2) -0.0070(16) 0.0069(17) -0.0214(18)
C64A 0.074(3) 0.059(3) 0.044(3) -0.019(2) 0.010(2) -0.023(2)
C65 0.053(2) 0.059(3) 0.037(2) -0.0148(19) -0.0101(18) -0.014(2)
C66 0.043(2) 0.047(2) 0.039(2) -0.0110(17) -0.0127(17) -0.0022(18)
C71 0.0264(16) 0.0365(18) 0.0306(18) -0.0063(14) -0.0013(14) -0.0088(14)
C72 0.0331(19) 0.042(2) 0.042(2) 0.0008(17) 0.0009(16) -0.0096(16)
C73 0.036(2) 0.047(2) 0.037(2) 0.0015(17) -0.0053(16) -0.0020(17)
C74 0.0292(18) 0.044(2) 0.038(2) -0.0171(17) -0.0043(15) -0.0027(16)
C74A 0.030(2) 0.065(3) 0.059(3) -0.016(2) -0.0086(19) -0.0024(19)
C75 0.0296(18) 0.040(2) 0.049(2) -0.0130(17) 0.0047(16) -0.0118(15)
C76 0.0301(18) 0.0333(18) 0.038(2) -0.0101(15) 0.0026(15) -0.0061(14)
C81 0.0378(19) 0.0303(17) 0.0327(19) -0.0070(14) -0.0078(15) -0.0099(15)
F82 0.084(2) 0.103(2) 0.0398(14) -0.0228(14) 0.0130(13) -0.0647(18)
C82 0.054(2) 0.046(2) 0.034(2) -0.0093(17) -0.0057(17) -0.0233(19)
F83 0.147(3) 0.140(3) 0.0316(15) -0.0223(17) -0.0027(17) -0.090(3)
C83 0.079(3) 0.067(3) 0.033(2) -0.010(2) -0.010(2) -0.039(3)
F84 0.095(2) 0.097(2) 0.071(2) -0.0270(17) -0.0411(17) -0.0404(19)
C84 0.068(3) 0.052(2) 0.049(3) -0.015(2) -0.029(2) -0.021(2)
F85 0.0438(14) 0.0677(17) 0.101(2) -0.0365(16) -0.0077(14) -0.0247(13)
C85 0.035(2) 0.0344(19) 0.071(3) -0.0185(19) -0.0108(19) -0.0117(16)
F86 0.0547(15) 0.0741(17) 0.0520(15) -0.0237(13) 0.0133(12) -0.0352(13)
C86 0.038(2) 0.0332(18) 0.042(2) -0.0141(16) -0.0029(16) -0.0085(15)
C91 0.049(2) 0.038(2) 0.034(2) -0.0110(16) 0.0006(17) -0.0076(17)
C92 0.047(2) 0.062(3) 0.037(2) -0.0105(19) 0.0053(18) -0.018(2)
C93 0.047(2) 0.0359(19) 0.039(2) -0.0010(16) -0.0029(17) -0.0191(17)
C94 0.057(3) 0.052(3) 0.050(3) 0.001(2) 0.005(2) -0.023(2)
C95 0.041(2) 0.040(2) 0.040(2) -0.0007(16) -0.0107(17) -0.0109(17)
C96 0.054(3) 0.036(2) 0.070(3) 0.001(2) -0.017(2) -0.0100(19)
C101 0.063(4) 0.037(3) 0.055(4) -0.001(3) -0.019(3) 0.000(3)
C111 0.063(4) 0.037(3) 0.055(4) -0.001(3) -0.019(3) 0.000(3)
C102 0.107(5) 0.093(5) 0.081(4) 0.034(4) -0.016(4) -0.042(4)
C103 0.177(8) 0.058(3) 0.244(10) -0.092(5) -0.162(8) 0.053(4)
C104 0.066(6) 0.050(4) 0.100(8) -0.040(5) -0.027(4) 0.004(4)
C114 0.066(6) 0.050(4) 0.100(8) -0.040(5) -0.027(4) 0.004(4)
C105 0.058(4) 0.090(6) 0.101(7) -0.037(5) -0.005(5) -0.012(4)
C115 0.058(4) 0.090(6) 0.101(7) -0.037(5) -0.005(5) -0.012(4)
C106 0.072(4) 0.161(8) 0.152(8) -0.066(6) 0.041(5) -0.028(5)
Cl12 0.0796(9) 0.0473(6) 0.0995(11) -0.0022(6) 0.0287(8) -0.0231(6)
Cl11 0.0841(8) 0.0490(6) 0.0447(6) -0.0082(5) 0.0052(5) -0.0293(6)
C100 0.055(3) 0.059(3) 0.041(2) -0.0086(19) 0.009(2) -0.024(2)

loop_
_atom_type_symbol
_atom_type_description
_atom_type_scat_dispersion_real
_atom_type_scat_dispersion_imag
_atom_type_scat_source
C C 0.0033 0.0016 'International Tables Vol C Tables 4.2.6.8 and 6.1.1.4'
H H 0.0000 0.0000 'International Tables Vol C Tables 4.2.6.8 and 6.1.1.4'
F F 0.0171 0.0103 'International Tables Vol C Tables 4.2.6.8 and 6.1.1.4'
P P 0.1023 0.0942 'International Tables Vol C Tables 4.2.6.8 and 6.1.1.4'
Pt Pt -1.7033 8.3905 'International Tables Vol C Tables 4.2.6.8 and 6.1.1.4'
Cl Cl 0.1484 0.1585 'International Tables Vol C Tables 4.2.6.8 and 6.1.1.4'

loop_
_geom_angle_atom_site_label_1
_geom_angle_atom_site_label_2
_geom_angle_atom_site_label_3
_geom_angle
C1 Pt1 C11 179.40(13)
C1 Pt1 P1 88.80(9)
C11 Pt1 P1 91.72(9)
C1 Pt1 P2 86.19(9)
C11 Pt1 P2 93.25(9)
P1 Pt1 P2 169.76(3)
C4 Pt2 C81 175.97(13)
C4 Pt2 P4 88.67(10)
C81 Pt2 P4 94.07(10)
C4 Pt2 P3 84.87(10)
C81 Pt2 P3 92.48(10)
P4 Pt2 P3 173.26(3)
C21 P1 C31 106.88(16)
C21 P1 C41 103.55(15)
C31 P1 C41 104.07(15)
C21 P1 Pt1 112.79(11)
C31 P1 Pt1 111.56(11)
C41 P1 Pt1 117.06(11)
C2 C1 Pt1 171.2(3)
C51 P2 C61 105.49(16)
C51 P2 C71 102.55(16)
C61 P2 C71 104.43(16)
C51 P2 Pt1 117.29(11)
C61 P2 Pt1 106.36(11)
C71 P2 Pt1 119.31(12)
C1 C2 C3 176.1(4)
C93 P3 C95 105.07(18)
C93 P3 C91 104.06(18)
C95 P3 C91 106.08(19)
C93 P3 Pt2 111.91(13)
C95 P3 Pt2 115.80(13)
C91 P3 Pt2 112.94(13)
C4 C3 C2 177.4(4)
C115 P4 C103 117.9(6)
C115 P4 C101 65.1(5)
C103 P4 C101 116.0(4)
C115 P4 C105 43.6(6)
C103 P4 C105 88.5(5)
C101 P4 C105 106.5(4)
C115 P4 C111 105.2(6)
C103 P4 C111 80.2(5)
C101 P4 C111 44.9(4)
C105 P4 C111 134.4(5)
C115 P4 Pt2 118.5(5)
C103 P4 Pt2 116.70(18)
C101 P4 Pt2 112.1(2)
C105 P4 Pt2 114.6(3)
C111 P4 Pt2 109.9(3)
C3 C4 Pt2 173.2(3)
C16 C11 C12 115.2(3)
C16 C11 Pt1 124.7(3)
C12 C11 Pt1 120.0(3)
C13 C12 C11 122.4(4)
C12 C13 C14 121.6(4)
C15 C14 C13 116.9(4)
C15 C14 C14A 122.7(4)
C13 C14 C14A 120.4(4)
C14 C15 C16 121.9(4)
C15 C16 C11 122.0(4)
C22 C21 C26 118.3(3)
C22 C21 P1 123.1(3)
C26 C21 P1 118.4(3)
C21 C22 C23 119.9(4)
C24 C23 C22 122.6(4)
C23 C24 C25 117.2(4)
C23 C24 C23A 121.8(4)
C25 C24 C23A 121.0(4)
C24 C25 C26 121.9(4)
C21 C26 C25 120.1(4)
C32 C31 C36 117.4(3)
C32 C31 P1 121.2(2)
C36 C31 P1 121.5(3)
C33 C32 C31 121.1(3)
C32 C33 C34 121.3(3)
C35 C34 C33 118.1(3)
C35 C34 C34A 121.5(3)
C33 C34 C34A 120.4(4)
C34 C35 C36 120.9(3)
C35 C36 C31 121.3(4)
C42 C41 C46 118.8(3)
C42 C41 P1 121.9(3)
C46 C41 P1 119.0(3)
C41 C42 C43 119.8(4)
C42 C43 C44 121.1(3)
C45 C44 C43 118.5(3)
C45 C44 C44A 120.8(4)
C43 C44 C44A 120.8(4)
C44 C45 C46 121.1(4)
C45 C46 C41 120.7(3)
C52 C51 C56 118.7(3)
C52 C51 P2 118.0(3)
C56 C51 P2 123.2(3)
C53 C52 C51 120.3(3)
C52 C53 C54 121.1(3)
C55 C54 C53 118.5(3)
C55 C54 C54A 121.2(3)
C53 C54 C54A 120.3(4)
C54 C55 C56 121.4(3)
C55 C56 C51 119.9(3)
C66 C61 C62 117.5(3)
C66 C61 P2 124.4(3)
C62 C61 P2 117.9(3)
C63 C62 C61 121.2(4)
C64 C63 C62 121.3(4)
C63 C64 C65 117.5(4)
C63 C64 C64A 121.2(4)
C65 C64 C64A 121.3(4)
C64 C65 C66 122.0(4)
C61 C66 C65 120.6(4)
C76 C71 C72 118.8(3)
C76 C71 P2 121.1(3)
C72 C71 P2 120.0(3)
C71 C72 C73 120.3(4)
C74 C73 C72 120.7(4)
C73 C74 C75 118.6(3)
C73 C74 C74A 120.1(4)
C75 C74 C74A 121.4(4)
C76 C75 C74 121.2(4)
C75 C76 C71 120.3(3)
C86 C81 C82 113.5(3)
C86 C81 Pt2 124.1(3)
C82 C81 Pt2 122.2(3)
F82 C82 C83 115.5(4)
F82 C82 C81 119.8(3)
C83 C82 C81 124.7(4)
F83 C83 C84 119.4(4)
F83 C83 C82 121.4(4)
C84 C83 C82 119.2(4)
F84 C84 C83 121.3(4)
F84 C84 C85 119.6(4)
C83 C84 C85 119.1(4)
F85 C85 C84 120.0(4)
F85 C85 C86 121.0(4)
C84 C85 C86 119.0(4)
F86 C86 C81 119.7(3)
F86 C86 C85 115.7(4)
C81 C86 C85 124.6(4)
C92 C91 P3 113.0(3)
C94 C93 P3 112.0(3)
C96 C95 P3 116.5(3)
C111 C101 C102 56.8(5)
C111 C101 P4 71.6(5)
C102 C101 P4 112.8(5)
C111 C101 C115 121.5(7)
C102 C101 C115 165.7(6)
P4 C101 C115 56.8(4)
C101 C111 C102 66.7(6)
C101 C111 P4 63.5(5)
C102 C111 P4 113.8(7)
C111 C102 C101 56.4(6)
C114 C103 C104 41.8(6)
C114 C103 P4 116.8(5)
C104 C103 P4 112.2(6)
C114 C104 C103 68.6(7)
C104 C114 C103 69.6(7)
C115 C105 C106 68.8(7)
C115 C105 P4 65.2(6)
C106 C105 P4 117.5(6)
C105 C115 C106 56.9(7)
C105 C115 P4 71.2(7)
C106 C115 P4 113.4(9)
C105 C115 C101 126.0(9)
C106 C115 C101 160.7(10)
P4 C115 C101 58.1(4)
C105 C106 C115 54.3(8)
Cl12 C100 Cl11 111.3(2)

loop_
_geom_bond_atom_site_label_1
_geom_bond_atom_site_label_2
_geom_bond_distance
Pt1 C1 2.024(3)
Pt1 C11 2.059(3)
Pt1 P1 2.2850(8)
Pt1 P2 2.2987(8)
Pt2 C4 1.988(4)
Pt2 C81 2.078(4)
Pt2 P4 2.2899(10)
Pt2 P3 2.2976(9)
P1 C21 1.822(3)
P1 C31 1.822(3)
P1 C41 1.829(3)
C1 C2 1.221(5)
P2 C51 1.822(4)
P2 C61 1.827(3)
P2 C71 1.831(3)
C2 C3 1.373(5)
P3 C93 1.823(4)
P3 C95 1.829(4)
P3 C91 1.829(4)
C3 C4 1.224(5)
P4 C115 1.761(11)
P4 C103 1.756(5)
P4 C101 1.787(7)
P4 C105 1.836(9)
P4 C111 1.895(10)
C11 C16 1.400(5)
C11 C12 1.409(5)
C12 C13 1.380(5)
C13 C14 1.391(6)
C14 C15 1.382(6)
C14 C14A 1.512(6)
C15 C16 1.391(5)
C21 C22 1.385(5)
C21 C26 1.389(5)
C22 C23 1.389(6)
C23 C24 1.371(6)
C23A C24 1.514(6)
C24 C25 1.371(6)
C25 C26 1.397(5)
C31 C32 1.392(5)
C31 C36 1.395(5)
C32 C33 1.381(5)
C33 C34 1.387(5)
C34 C35 1.382(6)
C34 C34A 1.511(5)
C35 C36 1.385(5)
C41 C42 1.386(5)
C41 C46 1.389(5)
C42 C43 1.392(5)
C43 C44 1.389(6)
C44 C45 1.371(5)
C44 C44A 1.519(5)
C45 C46 1.381(5)
C51 C52 1.398(5)
C51 C56 1.398(5)
C52 C53 1.385(5)
C53 C54 1.393(5)
C54 C55 1.378(5)
C54 C54A 1.507(5)
C55 C56 1.396(5)
C61 C66 1.388(5)
C61 C62 1.394(5)
C62 C63 1.386(5)
C63 C64 1.379(6)
C64 C65 1.380(6)
C64 C64A 1.510(5)
C65 C66 1.385(6)
C71 C76 1.385(5)
C71 C72 1.393(5)
C72 C73 1.397(5)
C73 C74 1.382(6)
C74 C75 1.385(5)
C74 C74A 1.517(5)
C75 C76 1.388(5)
C81 C86 1.371(5)
C81 C82 1.376(5)
F82 C82 1.369(5)
C82 C83 1.378(6)
F83 C83 1.342(5)
C83 C84 1.369(7)
F84 C84 1.344(5)
C84 C85 1.373(7)
F85 C85 1.350(5)
C85 C86 1.385(5)
F86 C86 1.368(4)
C91 C92 1.523(6)
C93 C94 1.528(6)
C95 C96 1.536(5)
C101 C111 1.410(14)
C101 C102 1.554(9)
C101 C115 1.909(15)
C111 C102 1.416(11)
C103 C114 1.614(9)
C103 C104 1.626(11)
C104 C114 1.157(16)
C105 C115 1.337(18)
C105 C106 1.378(10)
C115 C106 1.535(13)
Cl12 C100 1.742(4)
Cl11 C100 1.755(4)

loop_
_geom_torsion_atom_site_label_1
_geom_torsion_atom_site_label_2
_geom_torsion_atom_site_label_3
_geom_torsion_atom_site_label_4
_geom_torsion
C1 Pt1 P1 C21 52.32(15)
C11 Pt1 P1 C21 -128.00(15)
P2 Pt1 P1 C21 113.0(2)
C1 Pt1 P1 C31 -67.99(15)
C11 Pt1 P1 C31 111.69(15)
P2 Pt1 P1 C31 -7.3(2)
C1 Pt1 P1 C41 172.32(15)
C11 Pt1 P1 C41 -8.00(15)
P2 Pt1 P1 C41 -127.0(2)
C11 Pt1 C1 C2 -21(13)
P1 Pt1 C1 C2 127.2(19)
P2 Pt1 C1 C2 -43.8(19)
C1 Pt1 P2 C51 177.44(16)
C11 Pt1 P2 C51 -2.33(16)
P1 Pt1 P2 C51 116.5(2)
C1 Pt1 P2 C61 59.75(15)
C11 Pt1 P2 C61 -120.02(15)
P1 Pt1 P2 C61 -1.1(2)
C1 Pt1 P2 C71 -57.80(16)
C11 Pt1 P2 C71 122.43(16)
P1 Pt1 P2 C71 -118.7(2)
Pt1 C1 C2 C3 35(7)
C4 Pt2 P3 C93 -57.77(17)
C81 Pt2 P3 C93 119.19(18)
P4 Pt2 P3 C93 -74.3(4)
C4 Pt2 P3 C95 -178.14(19)
C81 Pt2 P3 C95 -1.19(19)
P4 Pt2 P3 C95 165.3(3)
C4 Pt2 P3 C91 59.26(19)
C81 Pt2 P3 C91 -123.78(18)
P4 Pt2 P3 C91 42.7(4)
C1 C2 C3 C4 29(12)
C4 Pt2 P4 C115 25.1(6)
C81 Pt2 P4 C115 -151.9(6)
P3 Pt2 P4 C115 41.6(7)
C4 Pt2 P4 C103 175.4(5)
C81 Pt2 P4 C103 -1.7(5)
P3 Pt2 P4 C103 -168.2(5)
C4 Pt2 P4 C101 -47.6(3)
C81 Pt2 P4 C101 135.4(3)
P3 Pt2 P4 C101 -31.1(5)
C4 Pt2 P4 C105 73.9(4)
C81 Pt2 P4 C105 -103.1(4)
P3 Pt2 P4 C105 90.4(5)
C4 Pt2 P4 C111 -95.8(4)
C81 Pt2 P4 C111 87.2(4)
P3 Pt2 P4 C111 -79.3(5)
C2 C3 C4 Pt2 -25(10)
C81 Pt2 C4 C3 -4(4)
P4 Pt2 C4 C3 -137(3)
P3 Pt2 C4 C3 45(3)
C1 Pt1 C11 C16 44(12)
P1 Pt1 C11 C16 -105.0(3)
P2 Pt1 C11 C16 66.0(3)
C1 Pt1 C11 C12 -135(12)
P1 Pt1 C11 C12 76.0(3)
P2 Pt1 C11 C12 -112.9(3)
C16 C11 C12 C13 -1.5(5)
Pt1 C11 C12 C13 177.5(3)
C11 C12 C13 C14 1.2(6)
C12 C13 C14 C15 -0.2(6)
C12 C13 C14 C14A -179.5(4)
C13 C14 C15 C16 -0.3(6)
C14A C14 C15 C16 178.9(4)
C14 C15 C16 C11 -0.1(6)
C12 C11 C16 C15 1.0(5)
Pt1 C11 C16 C15 -178.0(3)
C31 P1 C21 C22 -25.1(4)
C41 P1 C21 C22 84.4(3)
Pt1 P1 C21 C22 -148.1(3)
C31 P1 C21 C26 158.9(3)
C41 P1 C21 C26 -91.5(3)
Pt1 P1 C21 C26 36.0(3)
C26 C21 C22 C23 0.6(6)
P1 C21 C22 C23 -175.4(3)
C21 C22 C23 C24 0.8(7)
C22 C23 C24 C25 -1.6(7)
C22 C23 C24 C23A 179.2(4)
C23 C24 C25 C26 1.0(7)
C23A C24 C25 C26 -179.7(4)
C22 C21 C26 C25 -1.1(6)
P1 C21 C26 C25 175.0(3)
C24 C25 C26 C21 0.3(6)
C21 P1 C31 C32 -100.2(3)
C41 P1 C31 C32 150.6(3)
Pt1 P1 C31 C32 23.5(3)
C21 P1 C31 C36 78.5(3)
C41 P1 C31 C36 -30.7(3)
Pt1 P1 C31 C36 -157.8(3)
C36 C31 C32 C33 0.7(5)
P1 C31 C32 C33 179.5(3)
C31 C32 C33 C34 -0.7(6)
C32 C33 C34 C35 0.6(6)
C32 C33 C34 C34A -177.5(4)
C33 C34 C35 C36 -0.6(6)
C34A C34 C35 C36 177.6(4)
C34 C35 C36 C31 0.6(6)
C32 C31 C36 C35 -0.7(6)
P1 C31 C36 C35 -179.4(3)
C21 P1 C41 C42 20.7(3)
C31 P1 C41 C42 132.3(3)
Pt1 P1 C41 C42 -104.1(3)
C21 P1 C41 C46 -165.4(3)
C31 P1 C41 C46 -53.8(3)
Pt1 P1 C41 C46 69.8(3)
C46 C41 C42 C43 -1.2(5)
P1 C41 C42 C43 172.7(3)
C41 C42 C43 C44 0.7(5)
C42 C43 C44 C45 0.6(6)
C42 C43 C44 C44A -179.6(4)
C43 C44 C45 C46 -1.4(6)
C44A C44 C45 C46 178.9(4)
C44 C45 C46 C41 0.8(6)
C42 C41 C46 C45 0.5(5)
P1 C41 C46 C45 -173.6(3)
C61 P2 C51 C52 -179.8(3)
C71 P2 C51 C52 -70.7(3)
Pt1 P2 C51 C52 62.1(3)
C61 P2 C51 C56 3.7(3)
C71 P2 C51 C56 112.8(3)
Pt1 P2 C51 C56 -114.5(3)
C56 C51 C52 C53 2.2(5)
P2 C51 C52 C53 -174.5(3)
C51 C52 C53 C54 -0.9(6)
C52 C53 C54 C55 -1.5(5)
C52 C53 C54 C54A 177.7(4)
C53 C54 C55 C56 2.7(5)
C54A C54 C55 C56 -176.5(3)
C54 C55 C56 C51 -1.5(5)
C52 C51 C56 C55 -1.0(5)
P2 C51 C56 C55 175.5(3)
C51 P2 C61 C66 87.6(4)
C71 P2 C61 C66 -20.1(4)
Pt1 P2 C61 C66 -147.1(3)
C51 P2 C61 C62 -98.2(3)
C71 P2 C61 C62 154.1(3)
Pt1 P2 C61 C62 27.1(3)
C66 C61 C62 C63 -0.3(6)
P2 C61 C62 C63 -174.9(3)
C61 C62 C63 C64 -0.5(6)
C62 C63 C64 C65 0.1(6)
C62 C63 C64 C64A 179.1(4)
C63 C64 C65 C66 1.0(7)
C64A C64 C65 C66 -178.0(4)
C62 C61 C66 C65 1.4(6)
P2 C61 C66 C65 175.6(3)
C64 C65 C66 C61 -1.8(7)
C51 P2 C71 C76 149.3(3)
C61 P2 C71 C76 -100.8(3)
Pt1 P2 C71 C76 17.7(3)
C51 P2 C71 C72 -35.2(3)
C61 P2 C71 C72 74.7(3)
Pt1 P2 C71 C72 -166.8(3)
C76 C71 C72 C73 2.9(6)
P2 C71 C72 C73 -172.7(3)
C71 C72 C73 C74 -1.0(6)
C72 C73 C74 C75 -1.6(6)
C72 C73 C74 C74A 179.7(4)
C73 C74 C75 C76 2.3(6)
C74A C74 C75 C76 -179.0(4)
C74 C75 C76 C71 -0.5(6)
C72 C71 C76 C75 -2.1(5)
P2 C71 C76 C75 173.4(3)
C4 Pt2 C81 C86 128.1(19)
P4 Pt2 C81 C86 -99.1(3)
P3 Pt2 C81 C86 79.3(3)
C4 Pt2 C81 C82 -47(2)
P4 Pt2 C81 C82 85.8(3)
P3 Pt2 C81 C82 -95.7(3)
C86 C81 C82 F82 179.6(3)
Pt2 C81 C82 F82 -4.9(5)
C86 C81 C82 C83 -1.3(6)
Pt2 C81 C82 C83 174.3(3)
F82 C82 C83 F83 0.5(7)
C81 C82 C83 F83 -178.7(4)
F82 C82 C83 C84 178.9(4)
C81 C82 C83 C84 -0.3(7)
F83 C83 C84 F84 -1.4(7)
C82 C83 C84 F84 -179.9(4)
F83 C83 C84 C85 -179.3(4)
C82 C83 C84 C85 2.2(7)
F84 C84 C85 F85 1.3(6)
C83 C84 C85 F85 179.1(4)
F84 C84 C85 C86 179.6(4)
C83 C84 C85 C86 -2.6(6)
C82 C81 C86 F86 179.2(3)
Pt2 C81 C86 F86 3.7(5)
C82 C81 C86 C85 0.9(5)
Pt2 C81 C86 C85 -174.5(3)
F85 C85 C86 F86 0.9(5)
C84 C85 C86 F86 -177.3(4)
F85 C85 C86 C81 179.3(3)
C84 C85 C86 C81 1.0(6)
C93 P3 C91 C92 174.5(3)
C95 P3 C91 C92 -74.9(3)
Pt2 P3 C91 C92 53.0(3)
C95 P3 C93 C94 67.9(3)
C91 P3 C93 C94 179.2(3)
Pt2 P3 C93 C94 -58.5(3)
C93 P3 C95 C96 54.1(4)
C91 P3 C95 C96 -55.7(4)
Pt2 P3 C95 C96 178.2(3)
C115 P4 C101 C111 151.2(8)
C103 P4 C101 C111 40.9(6)
C105 P4 C101 C111 137.4(6)
Pt2 P4 C101 C111 -96.6(5)
C115 P4 C101 C102 -168.8(8)
C103 P4 C101 C102 80.9(6)
C105 P4 C101 C102 177.4(6)
C111 P4 C101 C102 40.0(6)
Pt2 P4 C101 C102 -56.5(6)
C103 P4 C101 C115 -110.3(7)
C105 P4 C101 C115 -13.8(7)
C111 P4 C101 C115 -151.2(8)
Pt2 P4 C101 C115 112.3(6)
P4 C101 C111 C102 134.9(5)
C115 C101 C111 C102 163.1(8)
C102 C101 C111 P4 -134.9(5)
C115 C101 C111 P4 28.3(7)
C115 P4 C111 C101 -26.9(7)
C103 P4 C111 C101 -143.4(5)
C105 P4 C111 C101 -65.3(8)
Pt2 P4 C111 C101 101.7(5)
C115 P4 C111 C102 -72.3(10)
C103 P4 C111 C102 171.3(8)
C101 P4 C111 C102 -45.4(7)
C105 P4 C111 C102 -110.6(8)
Pt2 P4 C111 C102 56.3(8)
P4 C111 C102 C101 43.9(6)
P4 C101 C102 C111 -46.8(6)
C115 C101 C102 C111 -88(3)
C115 P4 C103 C114 -12.6(11)
C101 P4 C103 C114 61.6(10)
C105 P4 C103 C114 -46.1(9)
C111 P4 C103 C114 89.5(9)
Pt2 P4 C103 C114 -163.0(7)
C115 P4 C103 C104 -58.5(10)
C101 P4 C103 C104 15.6(9)
C105 P4 C103 C104 -92.0(9)
C111 P4 C103 C104 43.6(8)
Pt2 P4 C103 C104 151.1(7)
P4 C103 C104 C114 106.0(9)
P4 C103 C114 C104 -94.0(10)
C103 P4 C105 C115 134.9(8)
C101 P4 C105 C115 18.3(9)
C111 P4 C105 C115 60.2(10)
Pt2 P4 C105 C115 -106.2(8)
C115 P4 C105 C106 46.5(9)
C103 P4 C105 C106 -178.6(9)
C101 P4 C105 C106 64.7(9)
C111 P4 C105 C106 106.7(10)
Pt2 P4 C105 C106 -59.8(9)
P4 C105 C115 C106 136.4(7)
C106 C105 C115 P4 -136.4(7)
C106 C105 C115 C101 -156.7(13)
P4 C105 C115 C101 -20.4(9)
C103 P4 C115 C105 -53.2(9)
C101 P4 C115 C105 -160.7(9)
C111 P4 C115 C105 -140.0(7)
Pt2 P4 C115 C105 96.7(8)
C103 P4 C115 C106 -92.2(10)
C101 P4 C115 C106 160.3(12)
C105 P4 C115 C106 -39.0(7)
C111 P4 C115 C106 -179.0(9)
Pt2 P4 C115 C106 57.7(11)
C103 P4 C115 C101 107.5(6)
C105 P4 C115 C101 160.7(9)
C111 P4 C115 C101 20.7(6)
Pt2 P4 C115 C101 -102.6(4)
C111 C101 C115 C105 -9.6(17)
C102 C101 C115 C105 69(4)
P4 C101 C115 C105 22.8(10)
C111 C101 C115 C106 -102(3)
C102 C101 C115 C106 -23(5)
P4 C101 C115 C106 -69(3)
C111 C101 C115 P4 -32.5(8)
C102 C101 C115 P4 46(3)
P4 C105 C106 C115 -44.9(8)
P4 C115 C106 C105 45.4(8)
C101 C115 C106 C105 105(3)
